data_1549607
loop_
_publ_author_name
'El Hafi, Mohamed'
'Boulhaoua, Mohammed'
'Lahmidi, Sanae'
'Ramli, Youssef'
'Essassi, El Mokhtar'
'Mague, Joel T.'

_publ_section_title
;
 1-Methyl-4-phenyl-3-[4-(trifluoromethyl)phenyl]-1<i>H</i>-pyrazolo[3,4-<i>d</i>]pyrimidine
;
_journal_coeditor_code HB4239
_journal_issue 6
_journal_name_full IUCrData
_journal_page_first x180875
_journal_paper_doi 10.1107/S2414314618008751
_journal_volume 3
_journal_year 2018
_chemical_formula_iupac 'C19 H13 F3 N4'
_chemical_formula_moiety 'C19 H13 F3 N4'
_chemical_formula_sum 'C19 H13 F3 N4'
_chemical_formula_weight 354.33
_chemical_name_systematic 1-Methyl-4-phenyl-3-[4-(trifluoromethyl)phenyl]-1<i>H</i>-pyrazolo[3,4-<i>d</i>]pyrimidine
_space_group_crystal_system monoclinic
_space_group_IT_number 14
_space_group_name_Hall '-P 2ybc'
_space_group_name_H-M_alt 'P 1 21/c 1'
_symmetry_space_group_name_Hall '-P 2ybc'
_symmetry_space_group_name_H-M 'P 1 21/c 1'
_atom_sites_solution_hydrogens difmap
_atom_sites_solution_primary direct
_atom_sites_solution_secondary difmap
_audit_creation_method SHELXL-2016/6
_cell_angle_alpha 90
_cell_angle_beta 99.540(4)
_cell_angle_gamma 90
_cell_formula_units_Z 4
_cell_length_a 15.0553(10)
_cell_length_b 15.7338(12)
_cell_length_c 6.9701(5)
_cell_measurement_reflns_used 9981
_cell_measurement_temperature 150(2)
_cell_measurement_theta_max 72.4615
_cell_measurement_theta_min 2.9764
_cell_volume 1628.2(2)
_computing_cell_refinement
;
<i>SAINT</i> (Bruker, 2016)
;
_computing_data_collection
;
<i>APEX3</i> (Bruker, 2016)
;
_computing_data_reduction
;
<i>SAINT</i>  (Bruker, 2016)
;
_computing_molecular_graphics
;
<i>DIAMOND</i> (Brandenburg & Putz, 2012)
;
_computing_publication_material
;
<i>SHELXTL</i> (Sheldrick, 2008a), <i>CELL_NOW</i> (Sheldrick,
2008b)
;
_computing_structure_refinement
;
<i>SHELXL2016</i> (Sheldrick, 2015<i>b</i>)
;
_computing_structure_solution
;
<i>SHELXT</i> (Sheldrick, 2015<i>a</i>)
;
_diffrn_ambient_temperature 150(2)
_diffrn_detector_area_resol_mean 10.4167
_diffrn_measured_fraction_theta_full 0.985
_diffrn_measured_fraction_theta_max 0.980
_diffrn_measurement_device_type 'Bruker D8 VENTURE PHOTON 100 CMOS'
_diffrn_measurement_method '\w scans'
_diffrn_radiation_monochromator mirror
_diffrn_radiation_type CuK\a
_diffrn_radiation_wavelength 1.54178
_diffrn_reflns_av_R_equivalents 0.0463
_diffrn_reflns_limit_h_max 18
_diffrn_reflns_limit_h_min -18
_diffrn_reflns_limit_k_max 18
_diffrn_reflns_limit_k_min -18
_diffrn_reflns_limit_l_max 8
_diffrn_reflns_limit_l_min -8
_diffrn_reflns_number 17099
_diffrn_reflns_theta_full 68.000
_diffrn_reflns_theta_max 72.454
_diffrn_reflns_theta_min 2.976
_exptl_absorpt_coefficient_mu 0.959
_exptl_absorpt_correction_T_max 0.98
_exptl_absorpt_correction_T_min 0.84
_exptl_absorpt_correction_type multi-scan
_exptl_absorpt_process_details
;
(<i>TWINABS</i>; Sheldrick, 2009)
;
_exptl_crystal_colour colourless
_exptl_crystal_density_diffrn 1.445
_exptl_crystal_density_method 'not measured'
_exptl_crystal_description plate
_exptl_crystal_F_000 728
_exptl_crystal_size_max 0.194
_exptl_crystal_size_mid 0.116
_exptl_crystal_size_min 0.018
_refine_diff_density_max 0.451
_refine_diff_density_min -0.439
_refine_ls_extinction_method none
_refine_ls_goodness_of_fit_ref 1.025
_refine_ls_hydrogen_treatment refall
_refine_ls_matrix_type full
_refine_ls_number_parameters 288
_refine_ls_number_reflns 16740
_refine_ls_number_restraints 0
_refine_ls_restrained_S_all 1.025
_refine_ls_R_factor_all 0.0813
_refine_ls_R_factor_gt 0.0596
_refine_ls_shift/su_max 0.000
_refine_ls_shift/su_mean 0.000
_refine_ls_structure_factor_coef Fsqd
_refine_ls_weighting_details 'w=1/[\s^2^(Fo^2^)+(0.0509P)^2^+0.8087P] where P=(Fo^2^+2Fc^2^)/3'
_refine_ls_weighting_scheme calc
_refine_ls_wR_factor_gt 0.1332
_refine_ls_wR_factor_ref 0.1471
_reflns_number_gt 12748
_reflns_number_total 16740
_reflns_threshold_expression 'I > 2\s(I)'
_cod_data_source_file hb4239sup1.cif
_cod_data_source_block I
_cod_database_code 1549607
_shelx_space_group_comment
;
The symmetry employed for this shelxl refinement is uniquely defined
by the following loop, which should always be used as a source of
symmetry information in preference to the above space-group names.
They are only intended as comments.
;
_shelx_estimated_absorpt_t_min 0.836
_shelx_estimated_absorpt_t_max 0.983

loop_
_space_group_symop_operation_xyz
'x, y, z'
'-x, y+1/2, -z+1/2'
'-x, -y, -z'
'x, -y-1/2, z-1/2'

loop_
_atom_site_type_symbol
_atom_site_label
_atom_site_fract_x
_atom_site_fract_y
_atom_site_fract_z
_atom_site_U_iso_or_equiv
_atom_site_adp_type
_atom_site_calc_flag
_atom_site_occupancy
F F1 0.93746(17) 0.43794(15) -0.1891(4) 0.0744(8) Uani d 1
F F2 1.00377(15) 0.3438(2) -0.0044(4) 0.0895(10) Uani d 1
F F3 0.90729(18) 0.31053(18) -0.2496(4) 0.0824(9) Uani d 1
N N1 0.64088(16) 0.55427(16) 0.7611(4) 0.0311(6) Uani d 1
N N2 0.52893(16) 0.44411(16) 0.7545(4) 0.0315(6) Uani d 1
N N3 0.53400(15) 0.34150(15) 0.4998(4) 0.0300(6) Uani d 1
N N4 0.58613(15) 0.32541(15) 0.3609(4) 0.0305(6) Uani d 1
C C1 0.64887(18) 0.38622(18) 0.3746(4) 0.0277(6) Uani d 1
C C2 0.63661(18) 0.44456(18) 0.5265(4) 0.0266(6) Uani d 1
C C3 0.67118(18) 0.52239(18) 0.6055(4) 0.0274(6) Uani d 1
C C4 0.5736(2) 0.5126(2) 0.8265(5) 0.0337(7) Uani d 1
H H4 0.5549(19) 0.5358(19) 0.941(5) 0.031(8) Uiso d 1
C C5 0.56320(18) 0.41149(18) 0.6036(4) 0.0274(6) Uani d 1
C C6 0.4576(2) 0.2875(2) 0.5169(6) 0.0353(7) Uani d 1
H H6A 0.477(2) 0.228(2) 0.522(6) 0.048(10) Uiso d 1
H H6B 0.407(2) 0.298(2) 0.405(6) 0.036(9) Uiso d 1
H H6C 0.435(2) 0.305(2) 0.635(7) 0.053(11) Uiso d 1
C C7 0.71865(19) 0.38123(18) 0.2509(4) 0.0272(6) Uani d 1
C C8 0.6999(2) 0.34624(19) 0.0652(5) 0.0294(7) Uani d 1
H H8 0.641(2) 0.3240(17) 0.017(5) 0.023(7) Uiso d 1
C C9 0.7662(2) 0.33996(19) -0.0502(5) 0.0311(7) Uani d 1
H H9 0.753(2) 0.315(2) -0.175(6) 0.048(10) Uiso d 1
C C10 0.8521(2) 0.36943(18) 0.0192(5) 0.0306(7) Uani d 1
C C11 0.8724(2) 0.4041(2) 0.2034(5) 0.0338(7) Uani d 1
H H11 0.935(2) 0.425(2) 0.253(6) 0.045(10) Uiso d 1
C C12 0.8064(2) 0.4091(2) 0.3195(5) 0.0322(7) Uani d 1
H H12 0.821(2) 0.434(2) 0.447(5) 0.036(9) Uiso d 1
C C13 0.9243(2) 0.3649(2) -0.1037(5) 0.0370(8) Uani d 1
C C14 0.73663(19) 0.57372(18) 0.5194(5) 0.0282(7) Uani d 1
C C15 0.8139(2) 0.6051(2) 0.6335(5) 0.0333(7) Uani d 1
H H15 0.828(2) 0.592(2) 0.772(6) 0.042(10) Uiso d 1
C C16 0.8760(2) 0.6503(2) 0.5480(6) 0.0405(8) Uani d 1
H H16 0.931(2) 0.668(2) 0.627(6) 0.044(10) Uiso d 1
C C17 0.8595(2) 0.6674(2) 0.3512(6) 0.0427(9) Uani d 1
H H17 0.903(3) 0.698(2) 0.296(6) 0.053(11) Uiso d 1
C C18 0.7813(2) 0.6387(2) 0.2375(6) 0.0418(8) Uani d 1
H H18 0.768(2) 0.652(2) 0.110(6) 0.052(11) Uiso d 1
C C19 0.7201(2) 0.5910(2) 0.3209(5) 0.0341(7) Uani d 1
H H19 0.668(2) 0.570(2) 0.245(6) 0.040(9) Uiso d 1

loop_
_atom_site_aniso_label
_atom_site_aniso_U_11
_atom_site_aniso_U_22
_atom_site_aniso_U_33
_atom_site_aniso_U_12
_atom_site_aniso_U_13
_atom_site_aniso_U_23
F1 0.0874(17) 0.0592(15) 0.092(2) 0.0045(12) 0.0588(16) 0.0163(13)
F2 0.0474(13) 0.177(3) 0.0493(14) 0.0533(16) 0.0231(12) 0.0258(17)
F3 0.0830(17) 0.0977(19) 0.0802(19) -0.0278(14) 0.0537(15) -0.0485(16)
N1 0.0312(13) 0.0380(14) 0.0253(13) 0.0007(10) 0.0077(11) -0.0008(11)
N2 0.0297(13) 0.0390(15) 0.0268(14) 0.0030(10) 0.0075(11) 0.0033(11)
N3 0.0280(12) 0.0331(14) 0.0300(14) 0.0000(10) 0.0082(11) 0.0020(11)
N4 0.0287(12) 0.0319(14) 0.0322(14) 0.0037(10) 0.0092(12) 0.0026(11)
C1 0.0245(14) 0.0318(16) 0.0268(15) 0.0046(11) 0.0039(12) 0.0009(13)
C2 0.0235(13) 0.0323(16) 0.0239(15) 0.0031(11) 0.0039(12) 0.0022(12)
C3 0.0256(14) 0.0339(16) 0.0222(15) 0.0036(11) 0.0024(12) 0.0016(12)
C4 0.0343(16) 0.0433(19) 0.0252(16) 0.0038(13) 0.0100(13) 0.0014(13)
C5 0.0263(14) 0.0322(16) 0.0233(15) 0.0041(11) 0.0033(12) 0.0033(12)
C6 0.0327(16) 0.0340(18) 0.041(2) -0.0034(13) 0.0116(16) 0.0027(14)
C7 0.0288(14) 0.0261(15) 0.0274(16) 0.0045(11) 0.0065(13) 0.0034(12)
C8 0.0300(15) 0.0268(15) 0.0308(17) 0.0003(12) 0.0030(13) 0.0002(13)
C9 0.0369(16) 0.0306(16) 0.0259(16) 0.0040(12) 0.0059(14) -0.0024(13)
C10 0.0314(15) 0.0287(15) 0.0336(17) 0.0063(12) 0.0108(13) 0.0017(13)
C11 0.0268(15) 0.0361(17) 0.0388(18) 0.0023(12) 0.0063(14) -0.0069(14)
C12 0.0279(15) 0.0385(18) 0.0297(18) 0.0054(12) 0.0034(13) -0.0074(13)
C13 0.0396(17) 0.0376(18) 0.0360(19) 0.0053(13) 0.0125(15) -0.0004(14)
C14 0.0272(14) 0.0285(16) 0.0303(17) 0.0028(11) 0.0089(13) -0.0023(13)
C15 0.0316(16) 0.0360(17) 0.0324(18) 0.0016(12) 0.0060(14) -0.0053(14)
C16 0.0328(17) 0.0355(18) 0.054(2) -0.0033(13) 0.0105(17) -0.0080(17)
C17 0.0418(19) 0.0365(19) 0.055(2) -0.0040(15) 0.0250(18) -0.0006(17)
C18 0.049(2) 0.043(2) 0.038(2) 0.0016(15) 0.0202(17) 0.0044(15)
C19 0.0342(17) 0.0399(18) 0.0287(18) -0.0001(14) 0.0070(14) 0.0000(14)

loop_
_atom_type_symbol
_atom_type_description
_atom_type_scat_dispersion_real
_atom_type_scat_dispersion_imag
_atom_type_scat_source
C C 0.0181 0.0091 'International Tables Vol C Tables 4.2.6.8 and 6.1.1.4'
H H 0.0000 0.0000 'International Tables Vol C Tables 4.2.6.8 and 6.1.1.4'
F F 0.0727 0.0534 'International Tables Vol C Tables 4.2.6.8 and 6.1.1.4'
N N 0.0311 0.0180 'International Tables Vol C Tables 4.2.6.8 and 6.1.1.4'

loop_
_geom_angle_atom_site_label_1
_geom_angle_atom_site_label_2
_geom_angle_atom_site_label_3
_geom_angle
C3 N1 C4 117.8(3)
C4 N2 C5 111.7(3)
C5 N3 N4 110.9(2)
C5 N3 C6 128.7(3)
N4 N3 C6 120.4(3)
C1 N4 N3 107.4(2)
N4 C1 C2 109.6(2)
N4 C1 C7 119.1(3)
C2 C1 C7 131.3(3)
C3 C2 C5 115.8(3)
C3 C2 C1 139.5(3)
C5 C2 C1 104.5(2)
N1 C3 C2 119.2(3)
N1 C3 C14 117.6(3)
C2 C3 C14 123.1(3)
N2 C4 N1 129.1(3)
N2 C4 H4 115.1(18)
N1 C4 H4 115.8(19)
N2 C5 N3 126.6(3)
N2 C5 C2 125.7(3)
N3 C5 C2 107.7(2)
N3 C6 H6A 109(2)
N3 C6 H6B 110.0(19)
H6A C6 H6B 112(3)
N3 C6 H6C 108(2)
H6A C6 H6C 112(3)
H6B C6 H6C 106(3)
C8 C7 C12 118.4(3)
C8 C7 C1 120.9(3)
C12 C7 C1 120.7(3)
C9 C8 C7 120.9(3)
C9 C8 H8 118.9(19)
C7 C8 H8 120.1(19)
C10 C9 C8 119.6(3)
C10 C9 H9 120(2)
C8 C9 H9 121(2)
C11 C10 C9 120.5(3)
C11 C10 C13 118.8(3)
C9 C10 C13 120.7(3)
C10 C11 C12 119.7(3)
C10 C11 H11 120(2)
C12 C11 H11 120(2)
C11 C12 C7 120.8(3)
C11 C12 H12 119.0(19)
C7 C12 H12 120.2(19)
F3 C13 F2 106.5(3)
F3 C13 F1 103.9(3)
F2 C13 F1 105.3(3)
F3 C13 C10 114.0(3)
F2 C13 C10 113.2(3)
F1 C13 C10 113.2(3)
C15 C14 C19 119.7(3)
C15 C14 C3 121.0(3)
C19 C14 C3 119.3(3)
C16 C15 C14 119.9(3)
C16 C15 H15 119(2)
C14 C15 H15 121(2)
C17 C16 C15 120.3(3)
C17 C16 H16 121(2)
C15 C16 H16 119(2)
C16 C17 C18 120.2(3)
C16 C17 H17 119(2)
C18 C17 H17 121(2)
C17 C18 C19 119.9(3)
C17 C18 H18 121(2)
C19 C18 H18 119(3)
C18 C19 C14 120.1(3)
C18 C19 H19 121(2)
C14 C19 H19 119(2)

loop_
_geom_bond_atom_site_label_1
_geom_bond_atom_site_label_2
_geom_bond_distance
F1 C13 1.324(4)
F2 C13 1.321(4)
F3 C13 1.321(4)
N1 C3 1.342(4)
N1 C4 1.348(4)
N2 C4 1.324(4)
N2 C5 1.347(4)
N3 C5 1.350(4)
N3 N4 1.367(3)
N3 C6 1.451(4)
N4 C1 1.337(4)
C1 C2 1.436(4)
C1 C7 1.468(4)
C2 C3 1.406(4)
C2 C5 1.406(4)
C3 C14 1.476(4)
C4 H4 0.96(3)
C6 H6A 0.99(4)
C6 H6B 1.01(4)
C6 H6C 0.98(5)
C7 C8 1.392(4)
C7 C12 1.399(4)
C8 C9 1.385(4)
C8 H8 0.96(3)
C9 C10 1.383(4)
C9 H9 0.95(4)
C10 C11 1.382(5)
C10 C13 1.493(4)
C11 C12 1.384(4)
C11 H11 1.00(4)
C12 H12 0.97(4)
C14 C15 1.387(4)
C14 C19 1.392(5)
C15 C16 1.386(5)
C15 H15 0.98(4)
C16 C17 1.379(6)
C16 H16 0.96(4)
C17 C18 1.382(5)
C17 H17 0.94(4)
C18 C19 1.387(5)
C18 H18 0.90(4)
C19 H19 0.94(4)

loop_
_geom_hbond_atom_site_label_D
_geom_hbond_atom_site_label_H
_geom_hbond_atom_site_label_A
_geom_hbond_site_symmetry_A
_geom_hbond_distance_DH
_geom_hbond_distance_HA
_geom_hbond_distance_DA
_geom_hbond_angle_DHA
C4 H4 N2 3_667 0.96(3) 2.66(3) 3.588(4) 162(2)
C6 H6B N1 3_666 1.01(4) 2.64(3) 3.346(4) 127(2)

loop_
_geom_torsion_atom_site_label_1
_geom_torsion_atom_site_label_2
_geom_torsion_atom_site_label_3
_geom_torsion_atom_site_label_4
_geom_torsion
C5 N3 N4 C1 -0.6(3)
C6 N3 N4 C1 177.9(3)
N3 N4 C1 C2 -0.6(3)
N3 N4 C1 C7 175.7(2)
N4 C1 C2 C3 -173.5(3)
C7 C1 C2 C3 10.8(6)
N4 C1 C2 C5 1.6(3)
C7 C1 C2 C5 -174.1(3)
C4 N1 C3 C2 -4.5(4)
C4 N1 C3 C14 172.5(3)
C5 C2 C3 N1 8.1(4)
C1 C2 C3 N1 -177.2(3)
C5 C2 C3 C14 -168.7(3)
C1 C2 C3 C14 5.9(6)
C5 N2 C4 N1 5.2(5)
C3 N1 C4 N2 -2.7(5)
C4 N2 C5 N3 179.1(3)
C4 N2 C5 C2 -0.6(4)
N4 N3 C5 N2 -178.2(3)
C6 N3 C5 N2 3.4(5)
N4 N3 C5 C2 1.6(3)
C6 N3 C5 C2 -176.8(3)
C3 C2 C5 N2 -5.7(4)
C1 C2 C5 N2 177.9(3)
C3 C2 C5 N3 174.6(2)
C1 C2 C5 N3 -1.9(3)
N4 C1 C7 C8 32.8(4)
C2 C1 C7 C8 -151.9(3)
N4 C1 C7 C12 -145.2(3)
C2 C1 C7 C12 30.2(5)
C12 C7 C8 C9 -0.7(4)
C1 C7 C8 C9 -178.7(3)
C7 C8 C9 C10 -0.5(4)
C8 C9 C10 C11 0.8(5)
C8 C9 C10 C13 -178.9(3)
C9 C10 C11 C12 0.2(5)
C13 C10 C11 C12 179.8(3)
C10 C11 C12 C7 -1.5(5)
C8 C7 C12 C11 1.7(4)
C1 C7 C12 C11 179.7(3)
C11 C10 C13 F3 161.7(3)
C9 C10 C13 F3 -18.7(4)
C11 C10 C13 F2 39.8(4)
C9 C10 C13 F2 -140.6(3)
C11 C10 C13 F1 -79.9(4)
C9 C10 C13 F1 99.7(4)
N1 C3 C14 C15 51.8(4)
C2 C3 C14 C15 -131.3(3)
N1 C3 C14 C19 -128.0(3)
C2 C3 C14 C19 48.9(4)
C19 C14 C15 C16 -2.7(5)
C3 C14 C15 C16 177.5(3)
C14 C15 C16 C17 2.7(5)
C15 C16 C17 C18 -0.7(5)
C16 C17 C18 C19 -1.3(5)
C17 C18 C19 C14 1.3(5)
C15 C14 C19 C18 0.7(5)
C3 C14 C19 C18 -179.5(3)

_cod_database_fobs_code 1549607
